data_7033499
loop_
_publ_author_name
'Dolganov, Alexander V.'
'Belov, Alexander S.'
'Novikov, Valentin V.'
'Vologzhanina, Anna V.'
'Romanenko, Galina V.'
'Budnikova, Yulia G.'
'Zelinskii, Genrikh E.'
'Buzin, Michail I.'
'Voloshin, Yan Z.'

_publ_section_title
;
 First iron and cobalt(ii) hexabromoclathrochelates: structural, magnetic,
 redox, and electrocatalytic behavior.
;
_journal_issue 5
_journal_name_full 'Dalton transactions (Cambridge, England : 2003)'
_journal_page_first 2476
_journal_page_last 2487
_journal_paper_doi 10.1039/c4dt03082f
_journal_volume 44
_journal_year 2015
_chemical_formula_moiety 'C14 H18 B2 Br6 Fe N6 O6'
_chemical_formula_sum 'C14 H18 B2 Br6 Fe N6 O6'
_chemical_formula_weight 923.27
_chemical_name_systematic
;
 ?
;
_space_group_crystal_system monoclinic
_space_group_IT_number 11
_space_group_name_Hall '-P 2yb'
_space_group_name_H-M_alt 'P 1 21/m 1'
_symmetry_space_group_name_Hall '-P 2yb'
_symmetry_space_group_name_H-M 'P 1 21/m 1'
_atom_sites_solution_hydrogens geom
_audit_creation_date 2014-11-10
_audit_creation_method
;
Olex2 1.2
(compiled 2014.09.19 svn.r3010 for OlexSys, GUI svn.r4874)
;
_audit_update_record
;
2014-11-10 deposited with the CCDC.
2014-12-15 downloaded from the CCDC.
;
_cell_angle_alpha 90
_cell_angle_beta 119.472(3)
_cell_angle_gamma 90
_cell_formula_units_Z 2
_cell_length_a 8.209(2)
_cell_length_b 24.227(6)
_cell_length_c 8.210(2)
_cell_measurement_reflns_used 1755
_cell_measurement_temperature 280
_cell_measurement_theta_max 24.11
_cell_measurement_theta_min 2.85
_cell_volume 1421.5(6)
_computing_data_collection 'Apex II'
_computing_molecular_graphics 'Olex2 (Dolomanov et al., 2009)'
_computing_publication_material 'Olex2 (Dolomanov et al., 2009)'
_computing_structure_refinement 'XL (Sheldrick, 2008)'
_diffrn_ambient_temperature 280
_diffrn_detector_area_resol_mean 8
_diffrn_measured_fraction_theta_full 0.998
_diffrn_measured_fraction_theta_max 0.984
_diffrn_measurement_device_type 'Bruker SMART APEX CCD area detector'
_diffrn_measurement_method '\w and \f scans'
_diffrn_radiation_monochromator graphite
_diffrn_radiation_type MoK\a
_diffrn_radiation_wavelength 0.71073
_diffrn_reflns_av_R_equivalents 0.1449
_diffrn_reflns_av_unetI/netI 0.1573
_diffrn_reflns_Laue_measured_fraction_full 0.998
_diffrn_reflns_Laue_measured_fraction_max 0.984
_diffrn_reflns_limit_h_max 10
_diffrn_reflns_limit_h_min -11
_diffrn_reflns_limit_k_max 33
_diffrn_reflns_limit_k_min -33
_diffrn_reflns_limit_l_max 11
_diffrn_reflns_limit_l_min -11
_diffrn_reflns_number 13435
_diffrn_reflns_point_group_measured_fraction_full 0.998
_diffrn_reflns_point_group_measured_fraction_max 0.984
_diffrn_reflns_theta_full 26.000
_diffrn_reflns_theta_max 29.519
_diffrn_reflns_theta_min 2.522
_diffrn_source 'sealed tube'
_exptl_absorpt_coefficient_mu 9.003
_exptl_absorpt_correction_T_max 0.746
_exptl_absorpt_correction_T_min 0.119
_exptl_absorpt_correction_type multi-scan
_exptl_absorpt_process_details 'SADABS (Sheldrick, 1998)'
_exptl_crystal_colour red
_exptl_crystal_colour_primary red
_exptl_crystal_density_diffrn 2.157
_exptl_crystal_description plate
_exptl_crystal_F_000 876
_exptl_crystal_size_max 0.26
_exptl_crystal_size_mid 0.25
_exptl_crystal_size_min 0.03
_refine_diff_density_max 0.998
_refine_diff_density_min -1.051
_refine_diff_density_rms 0.150
_refine_ls_extinction_method none
_refine_ls_goodness_of_fit_ref 0.988
_refine_ls_hydrogen_treatment constr
_refine_ls_matrix_type full
_refine_ls_number_parameters 181
_refine_ls_number_reflns 3983
_refine_ls_number_restraints 15
_refine_ls_restrained_S_all 0.987
_refine_ls_R_factor_all 0.1773
_refine_ls_R_factor_gt 0.0582
_refine_ls_shift/su_max 0.000
_refine_ls_shift/su_mean 0.000
_refine_ls_structure_factor_coef Fsqd
_refine_ls_weighting_details 'w=1/[\s^2^(Fo^2^)+(0.0250P)^2^] where P=(Fo^2^+2Fc^2^)/3'
_refine_ls_weighting_scheme calc
_refine_ls_wR_factor_gt 0.0997
_refine_ls_wR_factor_ref 0.1236
_reflns_Friedel_coverage 0.000
_reflns_number_gt 1701
_reflns_number_total 3983
_reflns_threshold_expression 'I > 2\s(I)'
_cod_data_source_file c4dt03082f2.cif
_cod_data_source_block 280
_cod_depositor_comments 'Adding full bibliography for 7033492--7033506.cif.'
_cod_original_cell_volume 1421.4(6)
_cod_database_code 7033499
_shelxl_version_number 2014-3
_shelx_space_group_comment
;
The symmetry employed for this shelxl refinement is uniquely defined
by the following loop, which should always be used as a source of
symmetry information in preference to the above space-group names.
They are only intended as comments.
;
_olex2_refinement_description
;
1. Fixed Uiso
 At 1.2 times of:
  All C(H,H) groups, All C(H,H,H,H) groups
 At 1.5 times of:
  All C(H,H,H) groups
2. Uiso/Uaniso restraints and constraints
N1B \\sim N1A: within 1.7A with sigma of 0.04 and sigma for terminal atoms of
0.08
N3B \\sim N3A: within 1.7A with sigma of 0.04 and sigma for terminal atoms of
0.08
N2A \\sim N2B: within 1.7A with sigma of 0.04 and sigma for terminal atoms of
0.08
Uanis(O1A) \\sim Ueq, Uanis(C1) \\sim Ueq: with sigma of 0.008 and sigma for
terminal atoms of 0.008
3. Others
 Fixed Sof: N1B(0.5) N2A(0.5) N3B(0.5) H4BC(0.5) H4BD(0.5) H4AA(0.5) H4AB(0.5)
 O1A(0.5) O2A(0.5) O3A(0.5) O1B(0.5) O2B(0.5) O3B(0.5) C5B(0.5) H5BA(0.5)
 H5BB(0.5) C5A(0.5) H5AA(0.5) H5AB(0.5) C7A(0.5) H7AA(0.5) H7AB(0.5) H7AC(0.5)
 C7B(0.5) H7BA(0.5) H7BB(0.5) H7BC(0.5) C6A(0.5) H6AA(0.5) H6AB(0.5) C6B(0.5)
 H6BA(0.5) H6BB(0.5) N1A(0.5) N3A(0.5) N2B(0.5)
 Fixed Uiso: C7A(0.095) C7B(0.095) C6A(0.085) C6B(0.085)
4.a Secondary CH2 refined with riding coordinates:
 C4(H4BC,H4BD), C4(H4AA,H4AB), C5B(H5BA,H5BB), C5A(H5AA,H5AB), C6A(H6AA,H6AB),
 C6B(H6BA,H6BB)
4.b Idealised Me refined as rotating group:
 C7A(H7AA,H7AB,H7AC), C7B(H7BA,H7BB,H7BC)
;

loop_
_space_group_symop_operation_xyz
'x, y, z'
'-x, y+1/2, -z'
'-x, -y, -z'
'x, -y-1/2, z'

loop_
_atom_site_label
_atom_site_type_symbol
_atom_site_fract_x
_atom_site_fract_y
_atom_site_fract_z
_atom_site_U_iso_or_equiv
_atom_site_adp_type
_atom_site_occupancy
_atom_site_site_symmetry_order
_atom_site_calc_flag
_atom_site_refinement_flags_posn
_atom_site_refinement_flags_adp
_atom_site_refinement_flags_occupancy
_atom_site_disorder_assembly
_atom_site_disorder_group
Fe1 Fe 0.3325(2) -0.2500 -0.1676(2) 0.0232(3) Uani 1 2 d S T P . .
Br1 Br -0.17301(13) -0.17726(4) -0.67322(12) 0.0488(3) Uani 1 1 d . . . . .
Br3 Br 0.84521(13) -0.17753(4) -0.16227(15) 0.0567(3) Uani 1 1 d . . . . .
Br2 Br 0.33775(16) -0.17758(4) 0.34546(12) 0.0562(3) Uani 1 1 d . . . . .
B1 B 0.3313(13) -0.1234(4) -0.1694(13) 0.038(2) Uani 1 1 d . . . . .
N1B N 0.132(2) -0.2009(7) -0.3272(19) 0.026(4) Uiso 0.5 1 d . U . A 2
N2A N 0.287(2) -0.2020(6) -0.0079(18) 0.024(3) Uiso 0.5 1 d . . . A 1
N3B N 0.4930(19) -0.2030(6) -0.2090(19) 0.024(3) Uiso 0.5 1 d . . . A 2
C2 C 0.3335(12) -0.2205(3) 0.1586(9) 0.037(2) Uani 1 1 d . . . . .
C1 C 0.0126(11) -0.2196(3) -0.4861(10) 0.032(2) Uani 1 1 d . U . . .
C3 C 0.6585(11) -0.2210(3) -0.1662(10) 0.034(2) Uani 1 1 d . . . . .
C4 C 0.3279(13) -0.0591(3) -0.1734(13) 0.051(2) Uani 1 1 d . . . . .
H4BC H 0.3412 -0.0457 -0.2775 0.061 Uiso 0.5 1 calc R . . B 2
H4BD H 0.4302 -0.0445 -0.0583 0.061 Uiso 0.5 1 calc R . . B 2
H4AA H 0.4422 -0.0448 -0.0693 0.061 Uiso 0.5 1 calc R . . C 1
H4AB H 0.2231 -0.0458 -0.1611 0.061 Uiso 0.5 1 calc R . . C 1
O1A O 0.1968(18) -0.1464(7) -0.3582(17) 0.034(4) Uani 0.5 1 d . U . A 1
O2A O 0.2688(18) -0.1467(6) -0.0320(17) 0.035(3) Uani 0.5 1 d . . . A 1
O3A O 0.5202(15) -0.1441(6) -0.1066(18) 0.036(3) Uani 0.5 1 d . . . A 1
O1B O 0.1413(17) -0.1449(7) -0.3044(18) 0.034(4) Uani 0.5 1 d . . . A 2
O2B O 0.395(2) -0.1454(5) 0.0220(15) 0.036(3) Uani 0.5 1 d . . . A 2
O3B O 0.4706(16) -0.1468(5) -0.2290(16) 0.031(3) Uani 0.5 1 d . . . A 2
C5B C 0.128(3) -0.0395(10) -0.196(3) 0.072(6) Uiso 0.5 1 d . . . D 2
H5BA H 0.0278 -0.0528 -0.3144 0.086 Uiso 0.5 1 calc R . . D 2
H5BB H 0.1124 -0.0558 -0.0967 0.086 Uiso 0.5 1 calc R . . D 2
C5A C 0.309(3) -0.0375(10) -0.370(3) 0.082(7) Uiso 0.5 1 d . . . D 1
H5AA H 0.4107 -0.0531 -0.3828 0.098 Uiso 0.5 1 calc R . . D 1
H5AB H 0.1929 -0.0517 -0.4717 0.098 Uiso 0.5 1 calc R . . D 1
C7A C 0.273(3) 0.0372(11) -0.582(3) 0.095 Uiso 0.5 1 d . . . D 1
H7AA H 0.1913 0.0102 -0.6700 0.143 Uiso 0.5 1 calc GR . . D 1
H7AB H 0.3890 0.0379 -0.5847 0.143 Uiso 0.5 1 calc GR . . D 1
H7AC H 0.2153 0.0729 -0.6159 0.143 Uiso 0.5 1 calc GR . . D 1
C7B C -0.077(3) 0.0405(11) -0.216(3) 0.095 Uiso 0.5 1 d . . . D 2
H7BA H -0.1411 0.0616 -0.3293 0.143 Uiso 0.5 1 calc GR . . D 2
H7BB H -0.0584 0.0629 -0.1118 0.143 Uiso 0.5 1 calc GR . . D 2
H7BC H -0.1508 0.0088 -0.2243 0.143 Uiso 0.5 1 calc GR . . D 2
C6A C 0.311(3) 0.0226(10) -0.391(3) 0.085 Uiso 0.5 1 d . . . D 1
H6AA H 0.4317 0.0371 -0.2992 0.102 Uiso 0.5 1 calc R . . D 1
H6AB H 0.2162 0.0392 -0.3683 0.102 Uiso 0.5 1 calc R . . D 1
C6B C 0.115(3) 0.0214(10) -0.189(3) 0.085 Uiso 0.5 1 d . . . D 2
H6BA H 0.1349 0.0378 -0.2851 0.102 Uiso 0.5 1 calc R . . D 2
H6BB H 0.2131 0.0346 -0.0685 0.102 Uiso 0.5 1 calc R . . D 2
N1A N 0.173(2) -0.1995(7) -0.3637(18) 0.023(4) Uiso 0.5 1 d . . . A 1
N3A N 0.5298(18) -0.1990(6) -0.1272(19) 0.026(3) Uiso 0.5 1 d . . . A 1
N2B N 0.377(2) -0.1990(6) 0.0317(16) 0.020(3) Uiso 0.5 1 d . . . A 2

loop_
_atom_site_aniso_label
_atom_site_aniso_U_11
_atom_site_aniso_U_22
_atom_site_aniso_U_33
_atom_site_aniso_U_23
_atom_site_aniso_U_13
_atom_site_aniso_U_12
Fe1 0.0194(7) 0.0350(9) 0.0155(6) 0.000 0.0088(6) 0.000
Br1 0.0362(5) 0.0570(6) 0.0342(4) 0.0081(5) 0.0027(3) 0.0075(6)
Br3 0.0381(5) 0.0651(7) 0.0778(6) 0.0083(7) 0.0370(5) -0.0061(6)
Br2 0.0800(7) 0.0647(7) 0.0351(4) -0.0048(5) 0.0370(5) 0.0094(7)
B1 0.014(5) 0.063(7) 0.026(4) -0.005(5) 0.003(4) -0.003(5)
C2 0.051(6) 0.046(6) 0.021(4) 0.001(3) 0.023(4) 0.009(4)
C1 0.022(4) 0.035(4) 0.025(4) -0.001(3) 0.002(3) 0.000(3)
C3 0.032(5) 0.042(6) 0.036(4) 0.005(4) 0.023(4) -0.001(4)
C4 0.050(6) 0.032(5) 0.051(5) -0.003(5) 0.009(5) 0.000(5)
O1A 0.030(6) 0.031(7) 0.036(6) 0.004(5) 0.011(5) 0.001(5)
O2A 0.034(7) 0.029(9) 0.039(7) -0.010(6) 0.016(7) 0.001(7)
O3A 0.026(7) 0.035(9) 0.045(7) -0.002(7) 0.015(7) -0.003(6)
O1B 0.024(7) 0.030(9) 0.041(7) 0.000(7) 0.009(6) 0.009(6)
O2B 0.049(8) 0.032(9) 0.025(6) 0.000(6) 0.017(7) 0.005(8)
O3B 0.031(7) 0.032(9) 0.033(6) 0.004(6) 0.018(6) 0.001(6)

loop_
_atom_type_symbol
_atom_type_description
_atom_type_scat_dispersion_real
_atom_type_scat_dispersion_imag
_atom_type_scat_source
C C 0.0033 0.0016 'International Tables Vol C Tables 4.2.6.8 and 6.1.1.4'
H H 0.0000 0.0000 'International Tables Vol C Tables 4.2.6.8 and 6.1.1.4'
B B 0.0013 0.0007 'International Tables Vol C Tables 4.2.6.8 and 6.1.1.4'
N N 0.0061 0.0033 'International Tables Vol C Tables 4.2.6.8 and 6.1.1.4'
O O 0.0106 0.0060 'International Tables Vol C Tables 4.2.6.8 and 6.1.1.4'
Fe Fe 0.3463 0.8444 'International Tables Vol C Tables 4.2.6.8 and 6.1.1.4'
Br Br -0.2901 2.4595 'International Tables Vol C Tables 4.2.6.8 and 6.1.1.4'

loop_
_geom_angle_atom_site_label_1
_geom_angle_atom_site_label_2
_geom_angle_atom_site_label_3
_geom_angle
_geom_angle_site_symmetry_1
_geom_angle_site_symmetry_3
N1B Fe1 N1B 76.2(10) 4 .
N1B Fe1 N2B 135.4(6) 4 .
N1B Fe1 N2B 135.4(6) . 4
N1B Fe1 N2B 85.6(6) . .
N1B Fe1 N2B 85.6(6) 4 4
N2A Fe1 N2A 74.4(8) . 4
N2A Fe1 N1A 84.5(6) . .
N2A Fe1 N1A 132.1(6) . 4
N2A Fe1 N1A 84.5(6) 4 4
N2A Fe1 N1A 132.1(6) 4 .
N2A Fe1 N3A 134.3(6) . 4
N2A Fe1 N3A 134.3(6) 4 .
N2A Fe1 N3A 85.7(6) . .
N2A Fe1 N3A 85.7(6) 4 4
N3B Fe1 N1B 133.2(6) 4 .
N3B Fe1 N1B 86.7(6) 4 4
N3B Fe1 N1B 133.2(6) . 4
N3B Fe1 N1B 86.7(6) . .
N3B Fe1 N3B 73.9(9) . 4
N3B Fe1 N2B 84.8(6) . .
N3B Fe1 N2B 132.6(6) 4 .
N3B Fe1 N2B 84.8(6) 4 4
N3B Fe1 N2B 132.6(6) . 4
N1A Fe1 N1A 78.6(9) 4 .
N3A Fe1 N1A 84.6(6) 4 4
N3A Fe1 N1A 135.7(6) . 4
N3A Fe1 N1A 84.6(6) . .
N3A Fe1 N1A 135.7(6) 4 .
N3A Fe1 N3A 79.5(9) . 4
N2B Fe1 N2B 79.4(8) . 4
O1A B1 C4 110.7(9) . .
O1A B1 O2A 106.1(9) . .
O2A B1 C4 111.6(9) . .
O3A B1 C4 110.9(9) . .
O3A B1 O1A 110.5(10) . .
O3A B1 O2A 106.9(9) . .
O1B B1 C4 109.4(9) . .
O1B B1 O3B 107.5(9) . .
O2B B1 C4 111.9(8) . .
O2B B1 O1B 110.7(10) . .
O2B B1 O3B 105.7(9) . .
O3B B1 C4 111.5(9) . .
C1 N1B Fe1 116.7(12) . .
C1 N1B O1B 117.2(13) . .
O1B N1B Fe1 123.3(10) . .
C2 N2A Fe1 116.8(10) . .
C2 N2A O2A 116.7(12) . .
O2A N2A Fe1 122.9(10) . .
C3 N3B Fe1 118.4(10) . .
C3 N3B O3B 115.3(12) . .
O3B N3B Fe1 123.6(10) . .
N2A C2 Br2 123.7(8) . .
N2A C2 C2 110.1(7) . 4
C2 C2 Br2 124.4(2) 4 .
N2B C2 Br2 121.2(8) . .
N2B C2 C2 112.6(7) . 4
N1B C1 Br1 124.1(9) . .
N1B C1 C1 110.9(8) . 4
C1 C1 Br1 123.6(2) 4 .
N1A C1 Br1 122.9(9) . .
N1A C1 C1 112.1(8) . 4
N3B C3 Br3 124.1(8) . .
N3B C3 C3 109.7(7) . 4
C3 C3 Br3 124.8(2) 4 .
N3A C3 Br3 120.5(8) . .
N3A C3 C3 113.2(7) . 4
B1 C4 C5B 107.5(11) . .
B1 C4 C5A 109.5(11) . .
N1A O1A B1 115.3(12) . .
N2A O2A B1 114.5(11) . .
N3A O3A B1 114.3(10) . .
N1B O1B B1 114.4(11) . .
N2B O2B B1 115.2(10) . .
N3B O3B B1 113.6(10) . .
C6B C5B C4 112.1(17) . .
C6A C5A C4 115.8(18) . .
C5A C6A C7A 111(2) . .
C5B C6B C7B 112(2) . .
C1 N1A Fe1 115.0(11) . .
C1 N1A O1A 118.6(13) . .
O1A N1A Fe1 124.7(10) . .
C3 N3A Fe1 113.2(10) . .
O3A N3A Fe1 123.8(10) . .
O3A N3A C3 121.2(12) . .
C2 N2B Fe1 113.0(10) . .
O2B N2B Fe1 124.1(9) . .
O2B N2B C2 120.3(11) . .

loop_
_geom_bond_atom_site_label_1
_geom_bond_atom_site_label_2
_geom_bond_distance
_geom_bond_site_symmetry_2
Fe1 N1B 1.927(15) .
Fe1 N1B 1.927(15) 4
Fe1 N2A 1.923(14) 4
Fe1 N2A 1.923(14) .
Fe1 N3B 1.895(14) 4
Fe1 N3B 1.895(14) .
Fe1 N1A 1.932(15) .
Fe1 N1A 1.932(15) 4
Fe1 N3A 1.931(14) 4
Fe1 N3A 1.931(14) .
Fe1 N2B 1.936(13) 4
Fe1 N2B 1.936(13) .
Br1 C1 1.852(7) .
Br3 C3 1.847(8) .
Br2 C2 1.840(7) .
B1 C4 1.558(11) .
B1 O1A 1.500(16) .
B1 O2A 1.556(16) .
B1 O3A 1.461(15) .
B1 O1B 1.494(15) .
B1 O2B 1.489(15) .
B1 O3B 1.556(15) .
N1B C1 1.269(15) .
N1B O1B 1.37(2) .
N2A C2 1.303(14) .
N2A O2A 1.354(18) .
N3B C3 1.300(15) .
N3B O3B 1.371(17) .
C2 C2 1.430(16) 4
C2 N2B 1.360(14) .
C1 C1 1.474(14) 4
C1 N1A 1.294(15) .
C3 C3 1.404(16) 4
C3 N3A 1.356(15) .
C4 C5B 1.63(2) .
C4 C5A 1.63(2) .
O1A N1A 1.30(2) .
O3A N3A 1.348(18) .
O2B N2B 1.313(17) .
C5B C6B 1.48(3) .
C5A C6A 1.47(3) .
C7A C6A 1.49(3) .
C7B C6B 1.55(3) .

loop_
_geom_torsion_atom_site_label_1
_geom_torsion_atom_site_label_2
_geom_torsion_atom_site_label_3
_geom_torsion_atom_site_label_4
_geom_torsion
_geom_torsion_site_symmetry_1
_geom_torsion_site_symmetry_4
N3B_b Fe1 N3B_b C3 -27.7(13) 4 .
Fe1 N1B C1 Br1 -171.8(5) . .
Fe1 N1B C1 C1 21.4(12) . 4
Fe1 N1B C1 N1A -76(3) . .
Fe1 N1B O1B B1 11(2) . .
Fe1 N2A C2 Br2 169.6(5) . .
Fe1 N2A C2 C2 -25.0(11) . 4
Fe1 N2A C2 N2B 76(2) . .
Fe1 N2A O2A B1 -12.9(17) . .
Fe1 N3B C3 Br3 -170.1(5) . .
Fe1 N3B C3 C3 23.2(11) . 4
Fe1 N3B C3 N3A -79(2) . .
Fe1 N3B O3B B1 13.4(17) . .
Br1 C1 N1A Fe1 173.8(5) . .
Br1 C1 N1A O1A 8(2) . .
Br3 C3 N3A Fe1 173.3(5) . .
Br3 C3 N3A O3A 8.0(17) . .
Br2 C2 N2B Fe1 -172.9(5) . .
Br2 C2 N2B O2B -10.5(18) . .
B1 C4 C5B C6B 176.2(15) . .
B1 C4 C5A C6A -177.8(17) . .
B1 O1A N1A Fe1 -14(2) . .
B1 O1A N1A C1 150.1(12) . .
B1 O3A N3A Fe1 -16.7(18) . .
B1 O3A N3A C3 147.0(11) . .
B1 O2B N2B Fe1 15.0(19) . .
B1 O2B N2B C2 -145.3(12) . .
N1B Fe1 N3B C3 -164.6(12) . .
N1B Fe1 N3B C3 -97.0(12) 4 .
N1B Fe1 N3B O3B 102.6(14) 4 .
N1B Fe1 N3B O3B 35.0(13) . .
N1B C1 N1A Fe1 73(3) . .
N1B C1 N1A O1A -93(3) . .
N2A Fe1 N3B C3 123.4(11) . .
N2A Fe1 N3B C3 50.5(19) 4 .
N2A Fe1 N3B O3B -109.9(16) 4 .
N2A Fe1 N3B O3B -37.0(13) . .
N2A C2 N2B Fe1 -69(2) . .
N2A C2 N2B O2B 94(2) . .
N3B Fe1 N3B O3B 171.9(9) 4 .
N3B C3 N3A Fe1 67(2) . .
N3B C3 N3A O3A -98(3) . .
C2 N2A O2A B1 144.9(12) . .
C2 C2 N2B Fe1 22.0(10) 4 .
C2 C2 N2B O2B -175.6(11) 4 .
C1 N1B O1B B1 -149.2(13) . .
C1 C1 N1A Fe1 -19.3(11) 4 .
C1 C1 N1A O1A 174.9(12) 4 .
C3 N3B O3B B1 -147.5(11) . .
C3 C3 N3A Fe1 -20.0(10) 4 .
C3 C3 N3A O3A 174.7(11) 4 .
C4 B1 O1A N1A -172.0(13) . .
C4 B1 O2A N2A -173.7(11) . .
C4 B1 O3A N3A -170.1(11) . .
C4 B1 O1B N1B 173.5(13) . .
C4 B1 O2B N2B 171.1(12) . .
C4 B1 O3B N3B 173.6(10) . .
C4 C5B C6B C7B 178.2(16) . .
C4 C5A C6A C7A -174.3(17) . .
O1A B1 C4 C5B 70.1(13) . .
O1A B1 C4 C5A -39.0(14) . .
O1A B1 O2A N2A 65.6(14) . .
O1A B1 O3A N3A -46.9(16) . .
O1A B1 O1B N1B 75(2) . .
O1A B1 O2B N2B 23(2) . .
O1A B1 O3B N3B -78.1(12) . .
O2A B1 C4 C5B -47.8(12) . .
O2A B1 C4 C5A -156.9(12) . .
O2A B1 O1A N1A -50.7(17) . .
O2A B1 O3A N3A 68.1(14) . .
O2A B1 O1B N1B -77.2(14) . .
O2A B1 O2B N2B 74.5(16) . .
O2A B1 O3B N3B 24.3(17) . .
O2A N2A C2 Br2 10.5(19) . .
O2A N2A C2 C2 175.8(11) . 4
O2A N2A C2 N2B -84(2) . .
O3A B1 C4 C5B -166.9(12) . .
O3A B1 C4 C5A 84.1(13) . .
O3A B1 O1A N1A 64.8(16) . .
O3A B1 O2A N2A -52.3(14) . .
O3A B1 O1B N1B 26(2) . .
O3A B1 O2B N2B -82.0(14) . .
O3A B1 O3B N3B 77.9(15) . .
O1B B1 C4 C5B 38.1(13) . .
O1B B1 C4 C5A -71.0(14) . .
O1B B1 O1A N1A -79(2) . .
O1B B1 O2A N2A 79.6(13) . .
O1B B1 O3A N3A -23(2) . .
O1B B1 O2B N2B 48.8(16) . .
O1B B1 O3B N3B -66.6(13) . .
O1B N1B C1 Br1 -10(2) . .
O1B N1B C1 C1 -177.0(12) . 4
O1B N1B C1 N1A 85(3) . .
O2B B1 C4 C5B -85.0(12) . .
O2B B1 C4 C5A 166.0(13) . .
O2B B1 O1A N1A -23(2) . .
O2B B1 O2A N2A -76.1(15) . .
O2B B1 O3A N3A 81.7(13) . .
O2B B1 O1B N1B -62.7(16) . .
O2B B1 O3B N3B 51.7(13) . .
O3B B1 C4 C5B 156.8(11) . .
O3B B1 C4 C5A 47.8(13) . .
O3B B1 O1A N1A 78.8(15) . .
O3B B1 O2A N2A -24.4(17) . .
O3B B1 O3A N3A -72.3(15) . .
O3B B1 O1B N1B 52.3(16) . .
O3B B1 O2B N2B -67.3(15) . .
O3B N3B C3 Br3 -8.1(17) . .
O3B N3B C3 C3 -174.8(10) . 4
O3B N3B C3 N3A 83(2) . .
C5B C4 C5A C6A 69(2) . .
C5A C4 C5B C6B -69.0(19) . .
N1A Fe1 N3B C3 -88.2(12) 4 .
N1A Fe1 N3B C3 -154.8(13) . .
N1A Fe1 N3B O3B 111.4(12) 4 .
N1A Fe1 N3B O3B 44.8(12) . .
N3A Fe1 N3B C3 -10.3(12) 4 .
N3A Fe1 N3B C3 78(2) . .
N3A Fe1 N3B O3B -170.7(12) 4 .
N3A Fe1 N3B O3B -82(2) . .
N2B Fe1 N3B C3 109.5(11) . .
N2B Fe1 N3B C3 39.1(15) 4 .
N2B Fe1 N3B O3B -50.9(12) . .
N2B Fe1 N3B O3B -121.3(12) 4 .
